data_7013509
loop_
_publ_author_name
'Guillem Arom\'i'
'Andrei S. Batsanov'
'Paul Christian'
'Madeleine Helliwell'
'Olivier Roubeau'
'Grigore A. Timco'
'Richard E. P. Winpenny'

_publ_section_title
;
 Synthesis, structure and magnetic properties of
 hydroxyquinaldine-bridged cobalt and nickel cubanes
;
_journal_issue 23
_journal_name_full 'Dalton Trans.'
_journal_page_first 4466
_journal_page_last 4471
_journal_paper_doi 10.1039/b309325e
_journal_year 2003
_chemical_formula_moiety 'C60 H68 N4 O12 Co4,0.5(C3 H6 O)'
_chemical_formula_sum 'C61.5 H71 Co4 N4 O12.5'
_chemical_formula_weight 1301.94
_chemical_name_systematic
;
?
;
_space_group_IT_number 14
_symmetry_cell_setting monoclinic
_symmetry_space_group_name_Hall '-P 2ybc'
_symmetry_space_group_name_H-M 'P 1 21/c 1'
_atom_sites_solution_hydrogens difmap
_atom_sites_solution_primary direct
_atom_sites_solution_secondary difmap
_audit_creation_method SHELXL-97
_cell_angle_alpha 90.00
_cell_angle_beta 99.19(1)
_cell_angle_gamma 90.00
_cell_formula_units_Z 4
_cell_length_a 15.798(5)
_cell_length_b 13.933(4)
_cell_length_c 27.648(7)
_cell_measurement_reflns_used 972
_cell_measurement_temperature 120(2)
_cell_measurement_theta_max 23.62
_cell_measurement_theta_min 10.06
_cell_volume 6008(3)
_computing_cell_refinement 'SMART version 5.060 (Bruker, 1999)'
_computing_data_collection 'SMART version 5.060 (Bruker, 1999)'
_computing_data_reduction 'SAINT version 6.02A (Bruker, 2001)'
_computing_molecular_graphics 'SHELXTL version 5.10 (Bruker, 1997)'
_computing_publication_material 'SHELXTL version 5.10 (Bruker, 1997)'
_computing_structure_refinement 'SHELXL-97 (Sheldrick, 1997)'
_computing_structure_solution 'SHELXS-97 (Sheldrick, 1990)'
_diffrn_ambient_temperature 120(2)
_diffrn_detector_area_resol_mean 8
_diffrn_measured_fraction_theta_full 0.996
_diffrn_measured_fraction_theta_max 0.996
_diffrn_measurement_device_type 'SMART 1K CCD area detector'
_diffrn_measurement_method '\w scans'
_diffrn_radiation_monochromator graphite
_diffrn_radiation_source 'fine-focus sealed tube'
_diffrn_radiation_type MoK\a
_diffrn_radiation_wavelength 0.71073
_diffrn_reflns_av_R_equivalents 0.0427
_diffrn_reflns_av_sigmaI/netI 0.0353
_diffrn_reflns_limit_h_max 21
_diffrn_reflns_limit_h_min -21
_diffrn_reflns_limit_k_max 19
_diffrn_reflns_limit_k_min -18
_diffrn_reflns_limit_l_max 37
_diffrn_reflns_limit_l_min -37
_diffrn_reflns_number 72017
_diffrn_reflns_theta_full 29.00
_diffrn_reflns_theta_max 29.00
_diffrn_reflns_theta_min 1.64
_diffrn_standards_decay_% 0
_exptl_absorpt_coefficient_mu 1.150
_exptl_absorpt_correction_T_max 0.6690
_exptl_absorpt_correction_T_min 0.5147
_exptl_absorpt_correction_type multi-scan
_exptl_absorpt_process_details 'SADABS v.2.03 (Bruker,2001), R(int)=0.132 before correction'
_exptl_crystal_colour red
_exptl_crystal_density_diffrn 1.439
_exptl_crystal_density_meas ?
_exptl_crystal_density_method .
_exptl_crystal_description shapeless
_exptl_crystal_F_000 2704
_exptl_crystal_size_max 0.65
_exptl_crystal_size_mid 0.55
_exptl_crystal_size_min 0.38
_refine_diff_density_max 0.670
_refine_diff_density_min -0.564
_refine_diff_density_rms 0.081
_refine_ls_extinction_method none
_refine_ls_goodness_of_fit_ref 1.117
_refine_ls_hydrogen_treatment constr
_refine_ls_matrix_type full
_refine_ls_number_parameters 789
_refine_ls_number_reflns 15916
_refine_ls_number_restraints 0
_refine_ls_restrained_S_all 1.117
_refine_ls_R_factor_all 0.0564
_refine_ls_R_factor_gt 0.0391
_refine_ls_shift/su_max 0.003
_refine_ls_shift/su_mean 0.000
_refine_ls_structure_factor_coef Fsqd
_refine_ls_weighting_details 'calc w=1/[\s^2^(Fo^2^)+(0.0191P)^2^+8.2604P] where P=(Fo^2^+2Fc^2^)/3'
_refine_ls_weighting_scheme calc
_refine_ls_wR_factor_gt 0.0839
_refine_ls_wR_factor_ref 0.0932
_reflns_number_gt 12671
_reflns_number_total 15916
_reflns_threshold_expression I>2\s(I)
_cod_data_source_file b309325e.txt
_cod_data_source_block 02asb011
_cod_depositor_comments
;
The following automatic conversions were performed:
'_symmetry_cell_setting' value 'Monoclinic' changed to 'monoclinic'
according to '/home/saulius/struct/CIF-dictionaries/cif_core.dic'
dictionary named 'cif_core.dic' version 2.4.1 from 2010-06-29.

Automatic conversion script
Id: cif_fix_enum 1527 2010-12-29 10:47:43Z saulius 
;
_cod_original_sg_symbol_H-M P2(1)/c
_cod_database_code 7013509

loop_
_symmetry_equiv_pos_as_xyz
'x, y, z'
'-x, y+1/2, -z+1/2'
'-x, -y, -z'
'x, -y-1/2, z-1/2'

loop_
_atom_site_label
_atom_site_type_symbol
_atom_site_fract_x
_atom_site_fract_y
_atom_site_fract_z
_atom_site_U_iso_or_equiv
_atom_site_adp_type
_atom_site_occupancy
_atom_site_symmetry_multiplicity
_atom_site_calc_flag
_atom_site_refinement_flags
_atom_site_disorder_assembly
_atom_site_disorder_group
Co1 Co 0.359158(18) 0.35051(2) 0.400406(10) 0.01559(6) Uani 1 1 d . . .
Co2 Co 0.191213(18) 0.35270(2) 0.323633(10) 0.01634(6) Uani 1 1 d . . .
Co3 Co 0.179979(19) 0.23556(2) 0.417456(11) 0.01864(7) Uani 1 1 d . . .
Co4 Co 0.306606(19) 0.15220(2) 0.354042(11) 0.01927(7) Uani 1 1 d . . .
O1 O 0.22860(9) 0.37545(10) 0.40024(5) 0.0171(3) Uani 1 1 d . . .
O2 O 0.17721(9) 0.20815(11) 0.34019(5) 0.0193(3) Uani 1 1 d . . .
O3 O 0.31180(9) 0.21475(10) 0.42489(5) 0.0171(3) Uani 1 1 d . . .
O4 O 0.32039(9) 0.29234(11) 0.32824(5) 0.0173(3) Uani 1 1 d . . .
O5 O 0.35837(10) 0.48731(11) 0.36920(5) 0.0195(3) Uani 1 1 d . . .
O6 O 0.23565(10) 0.48509(11) 0.31442(5) 0.0202(3) Uani 1 1 d . . .
O7 O 0.06264(10) 0.36808(11) 0.33314(6) 0.0219(3) Uani 1 1 d . . .
O8 O 0.05823(10) 0.27905(12) 0.40099(6) 0.0251(3) Uani 1 1 d . . .
O9 O 0.17284(11) 0.08927(12) 0.42792(6) 0.0273(4) Uani 1 1 d . . .
O10 O 0.26997(11) 0.03026(12) 0.38407(6) 0.0284(4) Uani 1 1 d . . .
O11 O 0.43937(10) 0.14786(11) 0.36707(6) 0.0216(3) Uani 1 1 d . . .
O12 O 0.47601(9) 0.29552(11) 0.39675(5) 0.0197(3) Uani 1 1 d . . .
N1 N 0.36140(12) 0.41202(13) 0.47192(6) 0.0205(4) Uani 1 1 d . . .
N2 N 0.14318(12) 0.29757(13) 0.25212(7) 0.0198(4) Uani 1 1 d . . .
N3 N 0.21633(12) 0.25126(14) 0.49537(7) 0.0225(4) Uani 1 1 d . . .
N4 N 0.32005(12) 0.12386(14) 0.27960(7) 0.0244(4) Uani 1 1 d . . .
C1 C 0.30077(14) 0.52663(15) 0.33837(7) 0.0184(4) Uani 1 1 d . . .
C2 C 0.31050(15) 0.63344(15) 0.32658(8) 0.0219(4) Uani 1 1 d . . .
C3 C 0.37914(17) 0.68091(18) 0.36428(10) 0.0313(5) Uani 1 1 d . . .
H3A H 0.3621(7) 0.6774(12) 0.3967(6) 0.047(5) Uiso 1 1 d R . .
H3B H 0.3855(9) 0.7481(12) 0.3554(4) 0.047(5) Uiso 1 1 d R . .
H3C H 0.4337(10) 0.6476(10) 0.3648(5) 0.047(5) Uiso 1 1 d R . .
C4 C 0.3366(2) 0.6395(2) 0.27548(10) 0.0385(7) Uani 1 1 d . . .
H4A H 0.2920(10) 0.6102(14) 0.2516(5) 0.050(6) Uiso 1 1 d R . .
H4B H 0.3906(12) 0.6057(14) 0.2754(2) 0.050(6) Uiso 1 1 d R . .
H4C H 0.3434(13) 0.7067(12) 0.2669(4) 0.050(6) Uiso 1 1 d R . .
C5 C 0.22417(17) 0.68410(18) 0.32649(11) 0.0330(6) Uani 1 1 d . . .
H5A H 0.1817(8) 0.6576(10) 0.3006(6) 0.040(5) Uiso 1 1 d R . .
H5B H 0.2307(3) 0.7524(12) 0.3209(7) 0.040(5) Uiso 1 1 d R . .
H5C H 0.2053(7) 0.6744(11) 0.3580(6) 0.040(5) Uiso 1 1 d R . .
C6 C 0.02348(14) 0.32273(16) 0.36264(8) 0.0224(4) Uani 1 1 d . . .
C7 C -0.07525(15) 0.3229(2) 0.35215(10) 0.0310(5) Uani 1 1 d . . .
C8 C -0.11195(18) 0.2510(3) 0.38499(13) 0.0503(9) Uani 1 1 d . . .
H8A H -0.0929(12) 0.2686(10) 0.4201(7) 0.064(6) Uiso 1 1 d R . .
H8B H -0.0912(12) 0.1851(13) 0.3789(6) 0.064(6) Uiso 1 1 d R . .
H8C H -0.1760(12) 0.2525(12) 0.3776(6) 0.064(6) Uiso 1 1 d R . .
C9 C -0.1062(2) 0.4236(2) 0.36184(13) 0.0497(8) Uani 1 1 d . . .
H9A H -0.0851(12) 0.4416(7) 0.3959(7) 0.053(6) Uiso 1 1 d R . .
H9B H -0.1691(11) 0.4250(4) 0.3560(7) 0.053(6) Uiso 1 1 d R . .
H9C H -0.0843(12) 0.4691(9) 0.3398(7) 0.053(6) Uiso 1 1 d R . .
C10 C -0.10377(18) 0.2960(3) 0.29795(12) 0.0466(8) Uani 1 1 d . . .
H10A H -0.1672(11) 0.2929(14) 0.2908(3) 0.051(6) Uiso 1 1 d R . .
H10B H -0.0795(11) 0.2327(13) 0.2915(2) 0.051(6) Uiso 1 1 d R . .
H10C H -0.0829(12) 0.3450(11) 0.2767(4) 0.051(6) Uiso 1 1 d R . .
C11 C 0.50047(16) 0.35633(19) 0.51324(9) 0.0298(5) Uani 1 1 d . . .
H11A H 0.5079(6) 0.3384(11) 0.4801(5) 0.037(5) Uiso 1 1 d R . .
H11B H 0.4956(5) 0.2984(11) 0.5324(6) 0.037(5) Uiso 1 1 d R . .
H11C H 0.5503(8) 0.3930(8) 0.5284(6) 0.037(5) Uiso 1 1 d R . .
C12 C 0.42121(16) 0.41563(17) 0.51150(8) 0.0245(5) Uani 1 1 d . . .
C13 C 0.4111(2) 0.4745(2) 0.55226(9) 0.0379(6) Uani 1 1 d . . .
H13 H 0.4540 0.4744 0.5806 0.045 Uiso 1 1 d R . .
C14 C 0.3405(2) 0.5308(2) 0.55061(10) 0.0412(7) Uani 1 1 d . . .
H14 H 0.3347 0.5710 0.5777 0.049 Uiso 1 1 d R . .
C15 C 0.1997(2) 0.5868(2) 0.50300(12) 0.0452(8) Uani 1 1 d . . .
H15 H 0.1914 0.6311 0.5279 0.054 Uiso 1 1 d R . .
C16 C 0.13927(19) 0.5773(2) 0.46164(12) 0.0414(7) Uani 1 1 d . . .
H16 H 0.0913 0.6194 0.4569 0.050 Uiso 1 1 d R . .
C17 C 0.14726(16) 0.50715(18) 0.42583(10) 0.0289(5) Uani 1 1 d . . .
H17 H 0.1032 0.4998 0.3983 0.035 Uiso 1 1 d R . .
C18 C 0.21913(15) 0.44880(16) 0.43083(8) 0.0214(4) Uani 1 1 d . . .
C19 C 0.28675(15) 0.46430(16) 0.47103(8) 0.0232(5) Uani 1 1 d . . .
C20 C 0.27471(19) 0.52920(19) 0.50867(10) 0.0340(6) Uani 1 1 d . . .
C21 C 0.18039(17) 0.43006(19) 0.20210(9) 0.0295(5) Uani 1 1 d . . .
H21A H 0.1736(12) 0.4738(11) 0.2262(7) 0.061(6) Uiso 1 1 d R . .
H21B H 0.1607(10) 0.4568(10) 0.1719(7) 0.061(6) Uiso 1 1 d R . .
H21C H 0.2378(12) 0.4161(4) 0.2041(8) 0.061(6) Uiso 1 1 d R . .
C22 C 0.13108(15) 0.34042(17) 0.20861(8) 0.0235(5) Uani 1 1 d . . .
C23 C 0.07339(16) 0.3015(2) 0.16844(9) 0.0297(5) Uani 1 1 d . . .
H23 H 0.0652 0.3332 0.1376 0.036 Uiso 1 1 d R . .
C24 C 0.03024(16) 0.2185(2) 0.17413(9) 0.0304(5) Uani 1 1 d . . .
H24 H -0.0093 0.1939 0.1475 0.037 Uiso 1 1 d R . .
C25 C 0.00394(16) 0.08122(19) 0.22806(10) 0.0312(5) Uani 1 1 d . . .
H25 H -0.0349 0.0516 0.2027 0.037 Uiso 1 1 d R . .
C26 C 0.02090(16) 0.03937(19) 0.27307(10) 0.0328(6) Uani 1 1 d . . .
H26 H -0.0059 -0.0197 0.2786 0.039 Uiso 1 1 d R . .
C27 C 0.07770(15) 0.08185(17) 0.31201(9) 0.0275(5) Uani 1 1 d . . .
H27 H 0.0873 0.0518 0.3432 0.033 Uiso 1 1 d R . .
C28 C 0.11956(14) 0.16643(16) 0.30490(8) 0.0209(4) Uani 1 1 d . . .
C29 C 0.10242(14) 0.21214(16) 0.25792(8) 0.0206(4) Uani 1 1 d . . .
C30 C 0.04414(14) 0.16902(18) 0.21936(9) 0.0254(5) Uani 1 1 d . . .
C31 C 0.09031(18) 0.3329(2) 0.51605(10) 0.0397(7) Uani 1 1 d . . .
H31A H 0.0673(10) 0.3175(15) 0.4842(8) 0.076(8) Uiso 1 1 d R . .
H31B H 0.0990(4) 0.3984(14) 0.5185(9) 0.076(8) Uiso 1 1 d R . .
H31C H 0.0525(10) 0.3146(14) 0.5367(7) 0.076(8) Uiso 1 1 d R . .
C32 C 0.17402(16) 0.28153(19) 0.53029(9) 0.0291(5) Uani 1 1 d . . .
C33 C 0.20582(18) 0.2649(2) 0.58057(10) 0.0375(6) Uani 1 1 d . . .
H33 H 0.1755 0.2894 0.6049 0.045 Uiso 1 1 d R . .
C34 C 0.27901(18) 0.2134(2) 0.59416(9) 0.0358(6) Uani 1 1 d . . .
H34 H 0.2984 0.1998 0.6278 0.043 Uiso 1 1 d R . .
C35 C 0.40288(17) 0.12593(18) 0.56808(9) 0.0301(5) Uani 1 1 d . . .
H35 H 0.4251 0.1085 0.6009 0.036 Uiso 1 1 d R . .
C36 C 0.44453(17) 0.09850(17) 0.53061(9) 0.0285(5) Uani 1 1 d . . .
H36 H 0.4948 0.0603 0.5376 0.034 Uiso 1 1 d R . .
C37 C 0.41473(15) 0.12607(16) 0.48150(8) 0.0235(5) Uani 1 1 d . . .
H37 H 0.4454 0.1070 0.4562 0.028 Uiso 1 1 d R . .
C38 C 0.34115(14) 0.18060(15) 0.47028(8) 0.0186(4) Uani 1 1 d . . .
C39 C 0.29366(14) 0.20482(16) 0.50851(8) 0.0208(4) Uani 1 1 d . . .
C40 C 0.32632(16) 0.18011(18) 0.55772(8) 0.0262(5) Uani 1 1 d . . .
C41 C 0.31620(17) 0.04133(19) 0.25541(10) 0.0325(6) Uani 1 1 d . . .
C42 C 0.2767(2) -0.0434(2) 0.27587(13) 0.0486(8) Uani 1 1 d . . .
H42A H 0.2957(16) -0.0473(13) 0.3084(8) 0.095(9) Uiso 1 1 d R . .
H42B H 0.2904(16) -0.0979(13) 0.2612(9) 0.095(9) Uiso 1 1 d R . .
H42C H 0.2191(14) -0.0368(11) 0.2708(10) 0.095(9) Uiso 1 1 d R . .
C43 C 0.3501(2) 0.0332(2) 0.21071(11) 0.0449(7) Uani 1 1 d . . .
H43 H 0.3445 -0.0257 0.1932 0.054 Uiso 1 1 d R . .
C44 C 0.3895(2) 0.1086(2) 0.19293(10) 0.0425(7) Uani 1 1 d . . .
H44 H 0.4131 0.1017 0.1636 0.051 Uiso 1 1 d R . .
C45 C 0.43867(17) 0.2794(2) 0.20346(9) 0.0327(6) Uani 1 1 d . . .
H45 H 0.4647 0.2766 0.1748 0.039 Uiso 1 1 d R . .
C46 C 0.44248(16) 0.36200(19) 0.23041(9) 0.0292(5) Uani 1 1 d . . .
H46 H 0.4720 0.4162 0.2206 0.035 Uiso 1 1 d R . .
C47 C 0.40323(15) 0.36753(17) 0.27313(8) 0.0229(4) Uani 1 1 d . . .
H47 H 0.4062 0.4258 0.2912 0.027 Uiso 1 1 d R . .
C48 C 0.36029(14) 0.29052(16) 0.28861(7) 0.0191(4) Uani 1 1 d . . .
C49 C 0.35813(14) 0.20231(17) 0.26155(8) 0.0226(4) Uani 1 1 d . . .
C50 C 0.39599(16) 0.1978(2) 0.21833(9) 0.0295(5) Uani 1 1 d . . .
C51 C 0.22079(17) 0.02355(17) 0.41586(9) 0.0286(5) Uani 1 1 d . . .
C52 C 0.2150(2) -0.07439(18) 0.44075(10) 0.0395(7) Uani 1 1 d . . .
C53 C 0.2044(3) -0.0591(2) 0.49418(12) 0.0616(11) Uani 1 1 d . . .
H53A H 0.2541(12) -0.0262(16) 0.5112(4) 0.068(7) Uiso 1 1 d R . .
H53B H 0.1985(15) -0.1203(12) 0.5095(4) 0.068(7) Uiso 1 1 d R . .
H53C H 0.1539(13) -0.0208(16) 0.49548(13) 0.068(7) Uiso 1 1 d R . .
C54 C 0.1355(3) -0.1250(2) 0.41257(13) 0.0574(10) Uani 1 1 d . . .
H54A H 0.1295(9) -0.1890(14) 0.4270(6) 0.059(6) Uiso 1 1 d R . .
H54B H 0.1421(7) -0.1321(14) 0.3778(7) 0.059(6) Uiso 1 1 d R . .
H54C H 0.0838(10) -0.0864(11) 0.4148(7) 0.059(6) Uiso 1 1 d R . .
C55 C 0.2946(3) -0.1342(2) 0.43850(14) 0.0622(11) Uani 1 1 d . . .
H55A H 0.3434(10) -0.1013(10) 0.4541(8) 0.060(6) Uiso 1 1 d R . .
H55B H 0.2996(8) -0.1448(14) 0.4055(7) 0.060(6) Uiso 1 1 d R . .
H55C H 0.2901(7) -0.1935(13) 0.4541(8) 0.060(6) Uiso 1 1 d R . .
C56 C 0.49215(14) 0.21467(16) 0.37830(7) 0.0186(4) Uani 1 1 d . . .
C57 C 0.58539(14) 0.19804(17) 0.37074(8) 0.0229(4) Uani 1 1 d . . .
C58 C 0.61240(16) 0.28133(19) 0.34024(9) 0.0283(5) Uani 1 1 d . . .
H58A H 0.6719(10) 0.2739(7) 0.3368(5) 0.032(4) Uiso 1 1 d R . .
H58B H 0.6048(10) 0.3412(10) 0.3566(4) 0.032(4) Uiso 1 1 d R . .
H58C H 0.5775(9) 0.2814(7) 0.3082(5) 0.032(4) Uiso 1 1 d R . .
C59 C 0.64123(16) 0.1957(2) 0.42162(10) 0.0377(7) Uani 1 1 d . . .
H59A H 0.7003(10) 0.1863(14) 0.41810(11) 0.044(5) Uiso 1 1 d R . .
H59B H 0.6229(9) 0.1439(12) 0.4405(4) 0.044(5) Uiso 1 1 d R . .
H59C H 0.6354(10) 0.2556(12) 0.4381(4) 0.044(5) Uiso 1 1 d R . .
C60 C 0.59407(19) 0.1033(2) 0.34402(11) 0.0394(7) Uani 1 1 d . . .
H60A H 0.6553(11) 0.0942(7) 0.3397(7) 0.051(6) Uiso 1 1 d R . .
H60B H 0.5568(12) 0.1047(6) 0.3112(7) 0.051(6) Uiso 1 1 d R . .
H60C H 0.5761(13) 0.0490(10) 0.3638(5) 0.051(6) Uiso 1 1 d R . .
C1S C -0.0049(7) -0.0885(7) 0.5170(4) 0.074(3) Uiso 0.50 1 d P . .
C2S C 0.0235(10) 0.0317(12) 0.5272(6) 0.135(5) Uiso 0.50 1 d P . .
C3S C 0.0492(12) 0.1002(14) 0.5555(7) 0.075(5) Uiso 0.25 1 d P . .
C4S C 0.0516(15) 0.0252(17) 0.5748(9) 0.097(6) Uiso 0.25 1 d P . .
C5S C -0.0127(11) 0.0666(13) 0.4650(6) 0.057(4) Uiso 0.25 1 d P . .

loop_
_atom_site_aniso_label
_atom_site_aniso_U_11
_atom_site_aniso_U_22
_atom_site_aniso_U_33
_atom_site_aniso_U_23
_atom_site_aniso_U_13
_atom_site_aniso_U_12
Co1 0.01652(13) 0.01443(13) 0.01555(12) -0.00049(10) 0.00174(10) 0.00017(11)
Co2 0.01634(13) 0.01456(13) 0.01755(13) 0.00040(10) 0.00103(10) -0.00013(11)
Co3 0.01660(14) 0.01746(14) 0.02135(14) 0.00368(11) 0.00153(11) -0.00046(11)
Co4 0.01912(14) 0.01498(14) 0.02223(14) -0.00230(11) -0.00119(11) 0.00097(11)
O1 0.0199(7) 0.0145(7) 0.0171(7) -0.0005(5) 0.0039(5) 0.0007(6)
O2 0.0182(7) 0.0166(7) 0.0217(7) -0.0006(6) -0.0012(6) -0.0017(6)
O3 0.0184(7) 0.0160(7) 0.0161(7) 0.0024(5) 0.0002(5) 0.0012(6)
O4 0.0185(7) 0.0175(7) 0.0160(7) -0.0019(5) 0.0029(5) 0.0007(6)
O5 0.0219(8) 0.0163(7) 0.0208(7) 0.0004(6) 0.0049(6) -0.0006(6)
O6 0.0232(8) 0.0166(7) 0.0203(7) 0.0015(6) 0.0021(6) -0.0023(6)
O7 0.0180(7) 0.0221(8) 0.0258(8) 0.0026(6) 0.0039(6) 0.0020(6)
O8 0.0176(8) 0.0302(9) 0.0273(8) 0.0074(7) 0.0028(6) 0.0022(7)
O9 0.0273(9) 0.0199(8) 0.0323(9) 0.0063(7) -0.0028(7) -0.0046(7)
O10 0.0331(9) 0.0179(8) 0.0311(9) 0.0005(7) -0.0039(7) -0.0021(7)
O11 0.0195(7) 0.0200(8) 0.0243(7) -0.0018(6) 0.0001(6) 0.0012(6)
O12 0.0166(7) 0.0207(8) 0.0213(7) -0.0014(6) 0.0009(6) 0.0011(6)
N1 0.0254(10) 0.0185(9) 0.0176(8) -0.0008(7) 0.0038(7) -0.0046(7)
N2 0.0179(9) 0.0209(9) 0.0202(8) -0.0024(7) 0.0021(7) 0.0033(7)
N3 0.0224(9) 0.0228(10) 0.0226(9) 0.0026(7) 0.0044(7) -0.0014(8)
N4 0.0217(9) 0.0236(10) 0.0260(9) -0.0079(8) -0.0017(7) 0.0018(8)
C1 0.0232(10) 0.0163(10) 0.0172(9) 0.0005(8) 0.0075(8) -0.0005(8)
C2 0.0252(11) 0.0155(10) 0.0248(10) 0.0030(8) 0.0037(9) -0.0016(8)
C3 0.0313(13) 0.0196(11) 0.0401(14) 0.0021(10) -0.0032(11) -0.0050(10)
C4 0.0582(18) 0.0292(14) 0.0312(13) 0.0078(11) 0.0167(13) -0.0074(13)
C5 0.0295(13) 0.0203(12) 0.0475(15) 0.0056(11) 0.0004(11) 0.0019(10)
C6 0.0185(10) 0.0217(11) 0.0269(11) 0.0009(9) 0.0035(8) 0.0018(8)
C7 0.0164(11) 0.0381(14) 0.0386(13) 0.0113(11) 0.0047(9) 0.0046(10)
C8 0.0192(13) 0.069(2) 0.063(2) 0.0292(17) 0.0065(12) -0.0036(13)
C9 0.0323(15) 0.055(2) 0.064(2) 0.0063(16) 0.0129(14) 0.0196(14)
C10 0.0223(13) 0.063(2) 0.0497(18) 0.0049(15) -0.0070(12) -0.0014(13)
C11 0.0323(13) 0.0308(13) 0.0228(11) 0.0038(10) -0.0062(9) -0.0099(11)
C12 0.0338(13) 0.0217(11) 0.0174(10) 0.0013(8) 0.0024(9) -0.0112(10)
C13 0.0526(17) 0.0386(15) 0.0207(11) -0.0059(11) 0.0005(11) -0.0135(13)
C14 0.063(2) 0.0370(15) 0.0267(13) -0.0137(11) 0.0155(13) -0.0137(14)
C15 0.0546(19) 0.0381(16) 0.0485(17) -0.0221(13) 0.0252(15) -0.0010(14)
C16 0.0381(15) 0.0318(15) 0.0591(19) -0.0117(13) 0.0223(14) 0.0077(12)
C17 0.0283(12) 0.0245(12) 0.0362(13) -0.0030(10) 0.0116(10) 0.0022(10)
C18 0.0258(11) 0.0178(10) 0.0226(10) 0.0002(8) 0.0102(8) -0.0013(9)
C19 0.0299(12) 0.0208(11) 0.0207(10) -0.0030(8) 0.0091(9) -0.0049(9)
C20 0.0439(15) 0.0303(13) 0.0307(13) -0.0113(11) 0.0151(11) -0.0061(12)
C21 0.0323(13) 0.0335(14) 0.0223(11) 0.0055(10) 0.0027(9) -0.0007(11)
C22 0.0229(11) 0.0265(12) 0.0207(10) -0.0013(9) 0.0021(8) 0.0050(9)
C23 0.0292(12) 0.0394(14) 0.0195(10) -0.0023(10) 0.0003(9) 0.0049(11)
C24 0.0262(12) 0.0398(15) 0.0229(11) -0.0096(10) -0.0036(9) 0.0027(11)
C25 0.0233(12) 0.0298(13) 0.0381(13) -0.0121(11) -0.0030(10) -0.0023(10)
C26 0.0261(12) 0.0233(12) 0.0461(15) -0.0039(11) -0.0032(11) -0.0074(10)
C27 0.0207(11) 0.0235(12) 0.0357(13) 0.0025(10) -0.0037(9) -0.0032(9)
C28 0.0169(10) 0.0187(11) 0.0255(10) -0.0029(8) -0.0016(8) -0.0001(8)
C29 0.0159(10) 0.0213(11) 0.0237(10) -0.0043(8) 0.0006(8) 0.0018(8)
C30 0.0183(10) 0.0279(12) 0.0283(11) -0.0087(9) -0.0019(9) 0.0023(9)
C31 0.0358(15) 0.0522(18) 0.0346(14) 0.0030(13) 0.0160(12) 0.0087(13)
C32 0.0276(12) 0.0327(13) 0.0290(12) 0.0048(10) 0.0103(10) -0.0014(10)
C33 0.0363(14) 0.0521(17) 0.0269(12) 0.0021(12) 0.0138(11) -0.0023(13)
C34 0.0402(15) 0.0471(17) 0.0200(11) 0.0071(11) 0.0045(10) -0.0061(13)
C35 0.0354(14) 0.0274(13) 0.0239(11) 0.0070(9) -0.0063(10) -0.0029(10)
C36 0.0308(13) 0.0210(11) 0.0301(12) 0.0059(9) -0.0059(10) 0.0011(10)
C37 0.0256(11) 0.0184(11) 0.0253(11) 0.0027(8) 0.0003(9) 0.0001(9)
C38 0.0207(10) 0.0147(9) 0.0193(9) 0.0014(8) 0.0000(8) -0.0040(8)
C39 0.0211(10) 0.0191(10) 0.0219(10) 0.0026(8) 0.0026(8) -0.0055(8)
C40 0.0301(12) 0.0260(12) 0.0218(11) 0.0052(9) 0.0015(9) -0.0060(10)
C41 0.0332(14) 0.0268(13) 0.0357(13) -0.0149(11) 0.0002(10) 0.0017(11)
C42 0.059(2) 0.0288(15) 0.059(2) -0.0212(14) 0.0109(16) -0.0082(14)
C43 0.0520(18) 0.0400(17) 0.0418(16) -0.0255(13) 0.0053(13) 0.0008(14)
C44 0.0498(18) 0.0492(18) 0.0291(13) -0.0170(12) 0.0085(12) 0.0086(14)
C45 0.0355(14) 0.0439(16) 0.0198(11) 0.0013(10) 0.0077(10) 0.0113(12)
C46 0.0290(12) 0.0344(14) 0.0257(11) 0.0073(10) 0.0091(9) 0.0074(10)
C47 0.0253(11) 0.0225(11) 0.0208(10) 0.0020(8) 0.0038(8) 0.0052(9)
C48 0.0188(10) 0.0230(11) 0.0146(9) -0.0012(8) 0.0003(7) 0.0044(8)
C49 0.0215(11) 0.0251(11) 0.0192(10) -0.0047(8) -0.0024(8) 0.0058(9)
C50 0.0299(13) 0.0365(14) 0.0212(11) -0.0063(10) 0.0015(9) 0.0101(11)
C51 0.0318(13) 0.0173(11) 0.0315(12) 0.0027(9) -0.0115(10) -0.0074(10)
C52 0.0570(18) 0.0182(12) 0.0369(14) 0.0084(10) -0.0117(13) -0.0073(12)
C53 0.106(3) 0.0337(17) 0.0384(17) 0.0179(14) -0.0085(18) -0.0032(18)
C54 0.077(3) 0.0314(16) 0.057(2) 0.0140(14) -0.0120(18) -0.0275(16)
C55 0.086(3) 0.0231(15) 0.069(2) 0.0122(15) -0.014(2) 0.0105(16)
C56 0.0197(10) 0.0214(10) 0.0139(9) 0.0041(8) 0.0002(7) 0.0035(8)
C57 0.0193(10) 0.0252(11) 0.0246(11) 0.0064(9) 0.0050(8) 0.0053(9)
C58 0.0240(12) 0.0330(13) 0.0285(12) 0.0067(10) 0.0058(9) -0.0001(10)
C59 0.0202(12) 0.0585(19) 0.0330(13) 0.0172(13) 0.0001(10) 0.0059(12)
C60 0.0412(16) 0.0308(14) 0.0519(17) 0.0013(12) 0.0248(13) 0.0098(12)

loop_
_atom_type_symbol
_atom_type_description
_atom_type_scat_dispersion_real
_atom_type_scat_dispersion_imag
_atom_type_scat_source
C C 0.0033 0.0016 'International Tables Vol C Tables 4.2.6.8 and 6.1.1.4'
H H 0.0000 0.0000 'International Tables Vol C Tables 4.2.6.8 and 6.1.1.4'
N N 0.0061 0.0033 'International Tables Vol C Tables 4.2.6.8 and 6.1.1.4'
O O 0.0106 0.0060 'International Tables Vol C Tables 4.2.6.8 and 6.1.1.4'
Co Co 0.3494 0.9721 'International Tables Vol C Tables 4.2.6.8 and 6.1.1.4'

loop_
_geom_angle_atom_site_label_1
_geom_angle_atom_site_label_2
_geom_angle_atom_site_label_3
_geom_angle
_geom_angle_site_symmetry_1
_geom_angle_site_symmetry_3
_geom_angle_publ_flag
O12 Co1 O1 166.87(6) . . ?
O12 Co1 O5 105.72(6) . . ?
O1 Co1 O5 84.64(6) . . ?
O12 Co1 O4 86.43(6) . . ?
O1 Co1 O4 85.75(6) . . ?
O5 Co1 O4 88.78(6) . . ?
O12 Co1 N1 108.47(7) . . ?
O1 Co1 N1 78.88(7) . . ?
O5 Co1 N1 90.81(7) . . ?
O4 Co1 N1 164.59(7) . . ?
O12 Co1 O3 92.76(6) . . ?
O1 Co1 O3 75.98(6) . . ?
O5 Co1 O3 159.82(6) . . ?
O4 Co1 O3 84.26(6) . . ?
N1 Co1 O3 90.94(6) . . ?
O6 Co2 O2 165.58(6) . . ?
O6 Co2 O7 106.70(6) . . ?
O2 Co2 O7 86.12(6) . . ?
O6 Co2 O1 86.68(6) . . ?
O2 Co2 O1 87.01(6) . . ?
O7 Co2 O1 88.88(6) . . ?
O6 Co2 N2 106.98(7) . . ?
O2 Co2 N2 79.75(7) . . ?
O7 Co2 N2 86.85(7) . . ?
O1 Co2 N2 166.33(7) . . ?
O6 Co2 O4 91.08(6) . . ?
O2 Co2 O4 75.35(6) . . ?
O7 Co2 O4 160.36(6) . . ?
O1 Co2 O4 83.77(6) . . ?
N2 Co2 O4 96.04(6) . . ?
O8 Co3 O9 105.02(7) . . ?
O8 Co3 O3 167.61(6) . . ?
O9 Co3 O3 85.68(6) . . ?
O8 Co3 N3 106.90(7) . . ?
O9 Co3 N3 88.39(7) . . ?
O3 Co3 N3 79.18(7) . . ?
O8 Co3 O2 87.80(6) . . ?
O9 Co3 O2 88.35(6) . . ?
O3 Co3 O2 86.27(6) . . ?
N3 Co3 O2 165.29(7) . . ?
O8 Co3 O1 92.24(6) . . ?
O9 Co3 O1 160.81(6) . . ?
O3 Co3 O1 76.33(6) . . ?
N3 Co3 O1 94.65(6) . . ?
O2 Co3 O1 83.93(6) . . ?
O10 Co4 O11 104.66(7) . . ?
O10 Co4 O4 167.08(7) . . ?
O11 Co4 O4 85.94(6) . . ?
O10 Co4 O3 86.42(7) . . ?
O11 Co4 O3 87.87(6) . . ?
O4 Co4 O3 86.63(6) . . ?
O10 Co4 N4 108.65(8) . . ?
O11 Co4 N4 84.75(7) . . ?
O4 Co4 N4 79.24(7) . . ?
O3 Co4 N4 164.47(7) . . ?
O10 Co4 O2 92.94(7) . . ?
O11 Co4 O2 160.54(6) . . ?
O4 Co4 O2 75.61(6) . . ?
O3 Co4 O2 84.96(6) . . ?
N4 Co4 O2 97.60(7) . . ?
C18 O1 Co1 109.41(13) . . ?
C18 O1 Co2 134.02(14) . . ?
Co1 O1 Co2 95.41(6) . . ?
C18 O1 Co3 117.56(12) . . ?
Co1 O1 Co3 103.49(6) . . ?
Co2 O1 Co3 91.87(6) . . ?
C28 O2 Co2 109.82(13) . . ?
C28 O2 Co3 133.79(14) . . ?
Co2 O2 Co3 93.45(6) . . ?
C28 O2 Co4 118.71(13) . . ?
Co2 O2 Co4 104.86(7) . . ?
Co3 O2 Co4 91.10(6) . . ?
C38 O3 Co3 109.27(13) . . ?
C38 O3 Co4 131.70(13) . . ?
Co3 O3 Co4 94.31(6) . . ?
C38 O3 Co1 120.60(13) . . ?
Co3 O3 Co1 103.65(6) . . ?
Co4 O3 Co1 91.96(6) . . ?
C48 O4 Co4 110.21(13) . . ?
C48 O4 Co1 131.31(13) . . ?
Co4 O4 Co1 93.72(6) . . ?
C48 O4 Co2 120.77(13) . . ?
Co4 O4 Co2 103.31(6) . . ?
Co1 O4 Co2 91.94(6) . . ?
C1 O5 Co1 128.87(14) . . ?
C1 O6 Co2 128.60(14) . . ?
C6 O7 Co2 127.63(14) . . ?
C6 O8 Co3 127.44(15) . . ?
C51 O9 Co3 128.94(16) . . ?
C51 O10 Co4 126.62(16) . . ?
C56 O11 Co4 129.46(14) . . ?
C56 O12 Co1 126.67(14) . . ?
C12 N1 C19 119.2(2) . . ?
C12 N1 Co1 132.70(16) . . ?
C19 N1 Co1 107.75(14) . . ?
C22 N2 C29 119.47(19) . . ?
C22 N2 Co2 130.73(16) . . ?
C29 N2 Co2 107.82(14) . . ?
C32 N3 C39 119.0(2) . . ?
C32 N3 Co3 132.52(17) . . ?
C39 N3 Co3 107.45(14) . . ?
C41 N4 C49 119.5(2) . . ?
C41 N4 Co4 129.89(18) . . ?
C49 N4 Co4 108.54(14) . . ?
O5 C1 O6 126.0(2) . . ?
O5 C1 C2 118.42(19) . . ?
O6 C1 C2 115.52(19) . . ?
C3 C2 C5 109.6(2) . . ?
C3 C2 C4 109.7(2) . . ?
C5 C2 C4 110.0(2) . . ?
C3 C2 C1 111.00(19) . . ?
C5 C2 C1 109.07(19) . . ?
C4 C2 C1 107.41(19) . . ?
O7 C6 O8 125.9(2) . . ?
O7 C6 C7 117.5(2) . . ?
O8 C6 C7 116.6(2) . . ?
C9 C7 C8 109.6(3) . . ?
C9 C7 C6 108.2(2) . . ?
C8 C7 C6 110.9(2) . . ?
C9 C7 C10 110.0(2) . . ?
C8 C7 C10 109.8(3) . . ?
C6 C7 C10 108.2(2) . . ?
N1 C12 C13 121.3(2) . . ?
N1 C12 C11 119.2(2) . . ?
C13 C12 C11 119.5(2) . . ?
C14 C13 C12 120.1(3) . . ?
C13 C14 C20 120.3(2) . . ?
C16 C15 C20 119.7(2) . . ?
C15 C16 C17 121.5(3) . . ?
C18 C17 C16 120.0(3) . . ?
O1 C18 C17 123.5(2) . . ?
O1 C18 C19 117.2(2) . . ?
C17 C18 C19 119.2(2) . . ?
N1 C19 C20 122.6(2) . . ?
N1 C19 C18 117.60(19) . . ?
C20 C19 C18 119.8(2) . . ?
C19 C20 C15 119.2(3) . . ?
C19 C20 C14 116.2(3) . . ?
C15 C20 C14 124.6(2) . . ?
N2 C22 C23 121.0(2) . . ?
N2 C22 C21 118.7(2) . . ?
C23 C22 C21 120.2(2) . . ?
C24 C23 C22 120.1(2) . . ?
C23 C24 C30 120.4(2) . . ?
C26 C25 C30 119.8(2) . . ?
C25 C26 C27 121.6(2) . . ?
C28 C27 C26 120.5(2) . . ?
O2 C28 C27 123.1(2) . . ?
O2 C28 C29 118.03(19) . . ?
C27 C28 C29 118.9(2) . . ?
N2 C29 C30 122.4(2) . . ?
N2 C29 C28 117.79(19) . . ?
C30 C29 C28 119.8(2) . . ?
C24 C30 C25 124.1(2) . . ?
C24 C30 C29 116.5(2) . . ?
C25 C30 C29 119.4(2) . . ?
N3 C32 C33 121.3(2) . . ?
N3 C32 C31 119.1(2) . . ?
C33 C32 C31 119.6(2) . . ?
C34 C33 C32 120.5(2) . . ?
C33 C34 C40 119.7(2) . . ?
C36 C35 C40 119.6(2) . . ?
C35 C36 C37 121.6(2) . . ?
C38 C37 C36 120.2(2) . . ?
O3 C38 C37 123.6(2) . . ?
O3 C38 C39 117.38(19) . . ?
C37 C38 C39 119.0(2) . . ?
N3 C39 C40 122.5(2) . . ?
N3 C39 C38 117.59(19) . . ?
C40 C39 C38 119.9(2) . . ?
C35 C40 C39 119.5(2) . . ?
C35 C40 C34 123.9(2) . . ?
C39 C40 C34 116.6(2) . . ?
N4 C41 C43 120.8(3) . . ?
N4 C41 C42 118.9(2) . . ?
C43 C41 C42 120.2(2) . . ?
C44 C43 C41 120.7(2) . . ?
C43 C44 C50 120.0(3) . . ?
C46 C45 C50 120.0(2) . . ?
C45 C46 C47 120.8(2) . . ?
C48 C47 C46 121.3(2) . . ?
O4 C48 C47 123.8(2) . . ?
O4 C48 C49 117.6(2) . . ?
C47 C48 C49 118.5(2) . . ?
N4 C49 C50 122.4(2) . . ?
N4 C49 C48 117.71(19) . . ?
C50 C49 C48 119.9(2) . . ?
C45 C50 C49 119.5(2) . . ?
C45 C50 C44 123.9(2) . . ?
C49 C50 C44 116.5(3) . . ?
O10 C51 O9 126.1(2) . . ?
O10 C51 C52 117.6(2) . . ?
O9 C51 C52 116.3(2) . . ?
C55 C52 C53 109.6(3) . . ?
C55 C52 C51 111.1(3) . . ?
C53 C52 C51 109.4(2) . . ?
C55 C52 C54 110.0(3) . . ?
C53 C52 C54 110.3(3) . . ?
C51 C52 C54 106.4(2) . . ?
O11 C56 O12 125.8(2) . . ?
O11 C56 C57 117.87(19) . . ?
O12 C56 C57 116.31(19) . . ?
C60 C57 C58 109.4(2) . . ?
C60 C57 C59 110.0(2) . . ?
C58 C57 C59 110.5(2) . . ?
C60 C57 C56 110.9(2) . . ?
C58 C57 C56 108.49(18) . . ?
C59 C57 C56 107.52(18) . . ?
C5S C1S C2S 115(2) 3_556 3_556 ?
C5S C1S C2S 47(2) 3_556 . ?
C2S C1S C2S 67.9(11) 3_556 . ?
C5S C1S C3S 153(2) 3_556 3_556 ?
C2S C1S C3S 38.2(8) 3_556 3_556 ?
C2S C1S C3S 106.1(10) . 3_556 ?
C3S C2S C4S 53.9(14) . . ?
C3S C2S C5S 132.8(19) . 3_556 ?
C4S C2S C5S 79.0(17) . 3_556 ?
C3S C2S C1S 96.5(16) . 3_556 ?
C4S C2S C1S 150.3(18) . 3_556 ?
C5S C2S C1S 130.7(14) 3_556 3_556 ?
C3S C2S C1S 151.2(17) . . ?
C4S C2S C1S 97.6(16) . . ?
C5S C2S C1S 18.6(8) 3_556 . ?
C1S C2S C1S 112.1(10) 3_556 . ?
C3S C2S C5S 114.4(17) . . ?
C4S C2S C5S 168.2(19) . . ?
C5S C2S C5S 112.7(12) 3_556 . ?
C1S C2S C5S 18.1(7) 3_556 . ?
C1S C2S C5S 94.0(9) . . ?
C3S C2S C2S 160(2) . 3_556 ?
C4S C2S C2S 146(2) . 3_556 ?
C5S C2S C2S 66.7(12) 3_556 3_556 ?
C1S C2S C2S 64.0(10) 3_556 3_556 ?
C1S C2S C2S 48.1(8) . 3_556 ?
C5S C2S C2S 45.9(9) . 3_556 ?
C4S C3S C2S 65.8(16) . . ?
C4S C3S C1S 111.1(18) . 3_556 ?
C2S C3S C1S 45.3(11) . 3_556 ?
C3S C4S C2S 60.4(16) . . ?
C3S C4S C5S 113(2) . 3_556 ?
C2S C4S C5S 52.5(12) . 3_556 ?
C1S C5S C2S 114(3) 3_556 3_556 ?
C1S C5S C4S 162(3) 3_556 3_556 ?
C2S C5S C4S 48.5(11) 3_556 3_556 ?
C1S C5S C2S 47.1(19) 3_556 . ?
C2S C5S C2S 67.3(12) 3_556 . ?
C4S C5S C2S 115.8(14) 3_556 . ?

loop_
_geom_bond_atom_site_label_1
_geom_bond_atom_site_label_2
_geom_bond_distance
_geom_bond_site_symmetry_2
_geom_bond_publ_flag
Co1 O12 2.0160(16) . ?
Co1 O1 2.0909(16) . ?
Co1 O5 2.0914(16) . ?
Co1 O4 2.1500(15) . ?
Co1 N1 2.1500(18) . ?
Co1 O3 2.1812(15) . ?
Co2 O6 2.0044(16) . ?
Co2 O2 2.0849(16) . ?
Co2 O7 2.1003(17) . ?
Co2 O1 2.1297(15) . ?
Co2 N2 2.1438(19) . ?
Co2 O4 2.1920(16) . ?
Co3 O8 1.9985(17) . ?
Co3 O9 2.0644(17) . ?
Co3 O3 2.0801(16) . ?
Co3 N3 2.150(2) . ?
Co3 O2 2.1638(16) . ?
Co3 O1 2.1755(16) . ?
Co4 O10 2.0161(18) . ?
Co4 O11 2.0715(17) . ?
Co4 O4 2.1019(16) . ?
Co4 O3 2.1333(15) . ?
Co4 N4 2.139(2) . ?
Co4 O2 2.1641(16) . ?
O1 C18 1.350(3) . ?
O2 C28 1.355(3) . ?
O3 C38 1.353(2) . ?
O4 C48 1.349(2) . ?
O5 C1 1.268(3) . ?
O6 C1 1.271(3) . ?
O7 C6 1.268(3) . ?
O8 C6 1.269(3) . ?
O9 C51 1.266(3) . ?
O10 C51 1.266(3) . ?
O11 C56 1.255(3) . ?
O12 C56 1.279(3) . ?
N1 C12 1.328(3) . ?
N1 C19 1.383(3) . ?
N2 C22 1.329(3) . ?
N2 C29 1.375(3) . ?
N3 C32 1.328(3) . ?
N3 C39 1.379(3) . ?
N4 C41 1.327(3) . ?
N4 C49 1.379(3) . ?
C1 C2 1.536(3) . ?
C2 C3 1.529(3) . ?
C2 C5 1.535(3) . ?
C2 C4 1.536(3) . ?
C6 C7 1.540(3) . ?
C7 C9 1.523(4) . ?
C7 C8 1.527(4) . ?
C7 C10 1.541(4) . ?
C11 C12 1.494(4) . ?
C12 C13 1.423(3) . ?
C13 C14 1.359(4) . ?
C14 C20 1.428(4) . ?
C15 C16 1.374(5) . ?
C15 C20 1.418(4) . ?
C16 C17 1.411(4) . ?
C17 C18 1.385(3) . ?
C18 C19 1.430(3) . ?
C19 C20 1.414(3) . ?
C21 C22 1.498(3) . ?
C22 C23 1.427(3) . ?
C23 C24 1.364(4) . ?
C24 C30 1.414(4) . ?
C25 C26 1.362(4) . ?
C25 C30 1.417(4) . ?
C26 C27 1.416(3) . ?
C27 C28 1.381(3) . ?
C28 C29 1.433(3) . ?
C29 C30 1.425(3) . ?
C31 C32 1.500(4) . ?
C32 C33 1.420(4) . ?
C33 C34 1.362(4) . ?
C34 C40 1.424(4) . ?
C35 C36 1.368(4) . ?
C35 C40 1.416(4) . ?
C36 C37 1.417(3) . ?
C37 C38 1.382(3) . ?
C38 C39 1.431(3) . ?
C39 C40 1.418(3) . ?
C41 C43 1.428(4) . ?
C41 C42 1.489(4) . ?
C43 C44 1.354(5) . ?
C44 C50 1.423(4) . ?
C45 C46 1.367(4) . ?
C45 C50 1.416(4) . ?
C46 C47 1.421(3) . ?
C47 C48 1.374(3) . ?
C48 C49 1.437(3) . ?
C49 C50 1.420(3) . ?
C51 C52 1.538(3) . ?
C52 C55 1.518(5) . ?
C52 C53 1.528(4) . ?
C52 C54 1.540(4) . ?
C56 C57 1.538(3) . ?
C57 C60 1.529(4) . ?
C57 C58 1.535(3) . ?
C57 C59 1.537(3) . ?
C1S C5S 0.613(18) 3_556 ?
C1S C2S 1.447(17) 3_556 ?
C1S C2S 1.746(19) . ?
C1S C3S 2.02(2) 3_556 ?
C2S C3S 1.26(2) . ?
C2S C4S 1.32(3) . ?
C2S C5S 1.40(2) 3_556 ?
C2S C1S 1.447(17) 3_556 ?
C2S C5S 1.79(2) . ?
C2S C2S 1.80(3) 3_556 ?
C3S C4S 1.17(3) . ?
C3S C1S 2.02(2) 3_556 ?
C4S C5S 1.73(3) 3_556 ?
C5S C1S 0.613(18) 3_556 ?
C5S C2S 1.40(2) 3_556 ?
C5S C4S 1.73(3) 3_556 ?
